data_7010329
loop_
_publ_author_name
'Nakamura, Setsuko'
'Ozeki, Tomoji'

_publ_section_title
;
 Hydrogen-bonded aggregates of protonated decavanadate anions in their
 tetraalkylammonium salts&#x200A;&#x2020;&#x200A;&#x2021;
;
_journal_issue 4
_journal_name_full 'Journal of the Chemical Society, Dalton Transactions'
_journal_page_first 472
_journal_paper_doi 10.1039/b008128k
_journal_year 2001
_chemical_formula_moiety '(C8 H20 N +)3, (H3 V10 O28 3-), 2(H2 O)'
_chemical_formula_sum 'C24 H67 N3 O30 V10'
_chemical_formula_weight 1387.21
_chemical_name_common
;
Tris(tetraethylammonium) trihydrogendecavanadate dihydrate
;
_chemical_name_systematic
;
 ?
;
_space_group_IT_number 15
_symmetry_cell_setting monoclinic
_symmetry_space_group_name_Hall '-C 2yc'
_symmetry_space_group_name_H-M 'C 1 2/c 1'
_atom_sites_solution_hydrogens geom
_atom_sites_solution_primary direct
_atom_sites_solution_secondary difmap
_audit_creation_method SHELXL-97
_cell_angle_alpha 90.00
_cell_angle_beta 98.5520(10)
_cell_angle_gamma 90.00
_cell_formula_units_Z 8
_cell_length_a 33.4919(9)
_cell_length_b 21.5128(5)
_cell_length_c 13.9059(4)
_cell_measurement_temperature 298
_cell_measurement_theta_max 28.39
_cell_measurement_theta_min 1.13
_cell_volume 9907.9(5)
_computing_cell_refinement 'Siemens SAINT program'
_computing_data_collection 'Siemens SMART program'
_computing_data_reduction 'Siemens SAINT program'
_computing_molecular_graphics 'ORTEP-III (Burnett & Johnson, 1996)'
_computing_publication_material 'SHELXL-97 (Sheldrick, 1997a)'
_computing_structure_refinement 'SHELXL-97 (Sheldrick, 1997a)'
_computing_structure_solution 'SHELXS-97 (Sheldrick, 1990)'
_diffrn_ambient_temperature 298
_diffrn_measured_fraction_theta_full 0.990
_diffrn_measured_fraction_theta_max 0.990
_diffrn_measurement_device_type 'Siemens CCD SMART Area Detector System'
_diffrn_measurement_method \w
_diffrn_radiation_monochromator graphite
_diffrn_radiation_source 'UltraX18 Rigaku Denki rotating Mo anode'
_diffrn_radiation_type MoK\a
_diffrn_radiation_wavelength 0.71069
_diffrn_reflns_av_R_equivalents 0.0767
_diffrn_reflns_av_sigmaI/netI 0.0808
_diffrn_reflns_limit_h_max 44
_diffrn_reflns_limit_h_min -42
_diffrn_reflns_limit_k_max 17
_diffrn_reflns_limit_k_min -28
_diffrn_reflns_limit_l_max 18
_diffrn_reflns_limit_l_min -18
_diffrn_reflns_number 39819
_diffrn_reflns_theta_full 28.39
_diffrn_reflns_theta_max 28.39
_diffrn_reflns_theta_min 1.13
_diffrn_standards_decay_% 0.005
_exptl_absorpt_coefficient_mu 1.886
_exptl_absorpt_correction_T_max 1.00
_exptl_absorpt_correction_T_min 0.85
_exptl_absorpt_correction_type multi-scan
_exptl_absorpt_process_details 'SADABS (Sheldrick, 1997b)'
_exptl_crystal_colour yellow
_exptl_crystal_density_diffrn 1.860
_exptl_crystal_density_method 'not measured'
_exptl_crystal_description plate
_exptl_crystal_F_000 5616
_exptl_crystal_size_max 0.2
_exptl_crystal_size_mid 0.1
_exptl_crystal_size_min 0.1
_refine_diff_density_max 1.112
_refine_diff_density_min -0.892
_refine_diff_density_rms 0.261
_refine_ls_extinction_method none
_refine_ls_goodness_of_fit_ref 0.996
_refine_ls_hydrogen_treatment mixed
_refine_ls_matrix_type full
_refine_ls_number_parameters 545
_refine_ls_number_reflns 12329
_refine_ls_number_restraints 11
_refine_ls_restrained_S_all 0.996
_refine_ls_R_factor_all 0.1221
_refine_ls_R_factor_gt 0.0587
_refine_ls_shift/su_max 0.001
_refine_ls_shift/su_mean 0.000
_refine_ls_structure_factor_coef Fsqd
_refine_ls_weighting_details 'calc w=1/[\s^2^(Fo^2^)+(0.1037P)^2^+1.1961P] where P=(Fo^2^+2Fc^2^)/3'
_refine_ls_weighting_scheme calc
_refine_ls_wR_factor_gt 0.1609
_refine_ls_wR_factor_ref 0.1976
_reflns_number_gt 6615
_reflns_number_total 12329
_reflns_threshold_expression >2sigma(I)
_cod_data_source_file b008128k.txt
_cod_data_source_block TEAh
_cod_original_sg_symbol_H-M 'C 2/c'
_cod_database_code 7010329

loop_
_symmetry_equiv_pos_as_xyz
'x, y, z'
'-x, y, -z+1/2'
'x+1/2, y+1/2, z'
'-x+1/2, y+1/2, -z+1/2'
'-x, -y, -z'
'x, -y, z-1/2'
'-x+1/2, -y+1/2, -z'
'x+1/2, -y+1/2, z-1/2'

loop_
_atom_site_label
_atom_site_type_symbol
_atom_site_fract_x
_atom_site_fract_y
_atom_site_fract_z
_atom_site_U_iso_or_equiv
_atom_site_adp_type
_atom_site_occupancy
_atom_site_symmetry_multiplicity
_atom_site_calc_flag
_atom_site_refinement_flags
_atom_site_disorder_assembly
_atom_site_disorder_group
V2B' V 0.13240(3) 0.15835(4) 0.39433(7) 0.0443(2) Uani 1 1 d . . .
V1A V 0.17708(2) 0.26518(3) 0.50955(6) 0.02996(19) Uani 1 1 d . . .
V2A V 0.21853(3) 0.36990(4) 0.63500(7) 0.0375(2) Uani 1 1 d . . .
V2B V 0.17870(3) 0.33275(4) 0.81252(7) 0.0438(2) Uani 1 1 d . . .
V1A' V 0.13464(2) 0.22353(4) 0.69520(6) 0.0331(2) Uani 1 1 d . . .
V2A' V 0.09087(3) 0.11834(4) 0.56841(7) 0.0470(3) Uani 1 1 d . . .
V3A' V 0.08274(3) 0.25439(4) 0.49137(7) 0.0412(2) Uani 1 1 d . . .
V3B' V 0.12606(3) 0.36045(4) 0.61328(7) 0.0394(2) Uani 1 1 d . . .
V3B V 0.18452(3) 0.12185(4) 0.60637(6) 0.0368(2) Uani 1 1 d . . .
V3A V 0.22911(2) 0.23027(4) 0.72966(6) 0.0338(2) Uani 1 1 d . . .
OG2' O 0.13252(12) 0.1345(2) 0.2863(3) 0.0649(12) Uani 1 1 d . . .
OG1 O 0.25198(11) 0.41839(15) 0.6111(3) 0.0489(10) Uani 1 1 d . . .
OG2 O 0.17845(13) 0.3570(2) 0.9201(3) 0.0640(12) Uani 1 1 d . . .
OG1' O 0.05944(13) 0.06663(19) 0.5898(3) 0.0673(12) Uani 1 1 d . . .
OF1' O 0.04664(11) 0.30077(19) 0.4529(3) 0.0580(11) Uani 1 1 d . . .
OF2' O 0.08961(12) 0.40597(17) 0.5744(3) 0.0557(11) Uani 1 1 d . . .
OF2 O 0.22206(11) 0.07743(16) 0.6402(3) 0.0520(10) Uani 1 1 d . . .
OF1 O 0.26640(11) 0.18589(17) 0.7635(3) 0.0483(9) Uani 1 1 d . . .
OE2' O 0.17530(10) 0.22597(15) 0.4023(2) 0.0376(8) Uani 1 1 d . . .
OE1 O 0.21359(9) 0.31955(14) 0.5081(2) 0.0338(7) Uani 1 1 d . . .
OD1 O 0.21389(11) 0.38329(16) 0.7645(3) 0.0435(9) Uani 1 1 d . . .
OE2 O 0.14037(10) 0.25870(15) 0.8045(2) 0.0403(8) Uani 1 1 d . . .
OE1' O 0.10173(10) 0.16477(15) 0.6980(3) 0.0429(9) Uani 1 1 d . . .
OD1' O 0.09937(11) 0.10313(16) 0.4454(3) 0.0501(10) Uani 1 1 d . . .
OC2' O 0.09485(11) 0.21846(18) 0.3786(3) 0.0489(9) Uani 1 1 d . . .
OB2' O 0.13157(10) 0.31199(14) 0.4879(2) 0.0357(8) Uani 1 1 d . . .
OC3' O 0.17123(10) 0.40536(14) 0.5903(3) 0.0436(9) Uani 1 1 d . . .
OC4' O 0.13428(11) 0.37361(15) 0.7414(3) 0.0463(9) Uani 1 1 d . . .
OB1' O 0.09788(9) 0.28239(15) 0.6267(2) 0.0352(8) Uani 1 1 d . . .
OC1' O 0.05819(10) 0.18673(16) 0.5283(3) 0.0458(9) Uani 1 1 d . . .
OC4 O 0.17886(10) 0.10992(15) 0.4655(2) 0.0421(8) Uani 1 1 d . . .
OB1 O 0.21913(9) 0.20144(13) 0.5808(2) 0.0296(7) Uani 1 1 d . . .
OC1 O 0.25712(10) 0.30046(14) 0.6827(2) 0.0362(8) Uani 1 1 d . . .
OC2 O 0.21842(10) 0.26716(16) 0.8329(2) 0.0426(8) Uani 1 1 d . . .
OB2 O 0.18365(9) 0.17374(14) 0.7198(2) 0.0338(7) Uani 1 1 d . . .
OC3 O 0.14182(11) 0.07970(15) 0.6196(3) 0.0469(9) Uani 1 1 d . . .
OA1' O 0.14016(9) 0.19686(14) 0.5522(2) 0.0329(7) Uani 1 1 d . . .
OA1 O 0.17772(9) 0.28813(13) 0.6544(2) 0.0308(7) Uani 1 1 d . . .
N1 N 0.18543(16) 0.0978(2) 1.0004(4) 0.0608(13) Uiso 1 1 d . . .
C1 C 0.1655(2) 0.0694(3) 1.0812(5) 0.0643(17) Uiso 1 1 d . . .
H1A H 0.1420 0.0941 1.0891 0.077 Uiso 1 1 calc R . .
H1B H 0.1562 0.0281 1.0613 0.077 Uiso 1 1 calc R . .
C2 C 0.1916(2) 0.0649(3) 1.1764(5) 0.0700(19) Uiso 1 1 d . . .
H2A H 0.1766 0.0465 1.2229 0.105 Uiso 1 1 calc R . .
H2B H 0.2005 0.1056 1.1979 0.105 Uiso 1 1 calc R . .
H2C H 0.2146 0.0394 1.1701 0.105 Uiso 1 1 calc R . .
C3 C 0.2020(2) 0.1619(3) 1.0249(6) 0.079(2) Uiso 1 1 d . . .
H3A H 0.2247 0.1579 1.0769 0.095 Uiso 1 1 calc R . .
H3B H 0.2126 0.1779 0.9685 0.095 Uiso 1 1 calc R . .
C4 C 0.1746(3) 0.2077(4) 1.0542(6) 0.100(3) Uiso 1 1 d . . .
H4A H 0.1886 0.2464 1.0681 0.150 Uiso 1 1 calc R . .
H4B H 0.1644 0.1935 1.1114 0.150 Uiso 1 1 calc R . .
H4C H 0.1525 0.2138 1.0027 0.150 Uiso 1 1 calc R . .
C5 C 0.2219(2) 0.0566(4) 0.9890(6) 0.090(2) Uiso 1 1 d . . .
H5A H 0.2404 0.0576 1.0497 0.109 Uiso 1 1 calc R . .
H5B H 0.2124 0.0141 0.9791 0.109 Uiso 1 1 calc R . .
C6 C 0.2456(3) 0.0732(4) 0.9069(7) 0.111(3) Uiso 1 1 d . . .
H6A H 0.2676 0.0447 0.9071 0.166 Uiso 1 1 calc R . .
H6B H 0.2559 0.1148 0.9164 0.166 Uiso 1 1 calc R . .
H6C H 0.2281 0.0708 0.8457 0.166 Uiso 1 1 calc R . .
C7 C 0.1571(3) 0.1016(4) 0.9084(6) 0.089(2) Uiso 1 1 d . . .
H7A H 0.1706 0.1225 0.8606 0.106 Uiso 1 1 calc R . .
H7B H 0.1344 0.1275 0.9194 0.106 Uiso 1 1 calc R . .
C8 C 0.1404(3) 0.0397(5) 0.8650(8) 0.143(4) Uiso 1 1 d . . .
H8A H 0.1222 0.0475 0.8061 0.214 Uiso 1 1 calc R . .
H8B H 0.1262 0.0188 0.9107 0.214 Uiso 1 1 calc R . .
H8C H 0.1623 0.0142 0.8509 0.214 Uiso 1 1 calc R . .
N2 N 0.0000 0.2965(4) 0.7500 0.073(2) Uiso 1 2 d SD . .
C9 C 0.0234(6) 0.3467(8) 0.7028(14) 0.096(5) Uiso 0.50 1 d P A .
H9A H 0.0265 0.3352 0.6369 0.116 Uiso 0.50 1 calc PR . .
H9B H 0.0500 0.3531 0.7401 0.116 Uiso 0.50 1 calc PR . .
C10 C -0.0044(11) 0.4095(12) 0.704(2) 0.209(14) Uiso 0.50 1 d P . .
H10A H 0.0091 0.4439 0.6785 0.314 Uiso 0.50 1 calc PR A .
H10B H -0.0086 0.4184 0.7689 0.314 Uiso 0.50 1 calc PR . .
H10C H -0.0300 0.4029 0.6636 0.314 Uiso 0.50 1 calc PR . .
C11A C 0.0113(8) 0.2390(9) 0.6956(18) 0.040(7) Uiso 0.220(15) 1 d PD A 1
H11A H 0.0400 0.2391 0.6924 0.048 Uiso 0.220(15) 1 calc PR A 1
H11B H -0.0031 0.2391 0.6297 0.048 Uiso 0.220(15) 1 calc PR A 1
C12A C 0.0000 0.1804(11) 0.7500 0.112(13) Uiso 0.44(3) 2 d SPD A 1
H12A H 0.0062 0.1440 0.7153 0.167 Uiso 0.220(15) 1 calc PR A 1
H12B H -0.0284 0.1811 0.7542 0.167 Uiso 0.220(15) 1 calc PR A 1
H12C H 0.0151 0.1799 0.8143 0.167 Uiso 0.220(15) 1 calc PR A 1
C11B C 0.0302(11) 0.2446(13) 0.758(3) 0.098(11) Uiso 0.280(15) 1 d PD A 2
H11C H 0.0567 0.2631 0.7758 0.117 Uiso 0.280(15) 1 calc PR A 2
H11D H 0.0295 0.2273 0.6933 0.117 Uiso 0.280(15) 1 calc PR A 2
C12B C 0.0274(12) 0.1900(14) 0.827(3) 0.127(15) Uiso 0.280(15) 1 d PD A 2
H12D H 0.0479 0.1599 0.8192 0.191 Uiso 0.280(15) 1 calc PR A 2
H12E H 0.0013 0.1710 0.8127 0.191 Uiso 0.280(15) 1 calc PR A 2
H12F H 0.0314 0.2048 0.8931 0.191 Uiso 0.280(15) 1 calc PR A 2
C13A C 0.0012(9) 0.273(3) 0.8547(16) 0.088(13) Uiso 0.23(2) 1 d PD A 1
H13A H -0.0167 0.2373 0.8543 0.105 Uiso 0.23(2) 1 calc PR A 1
H13B H -0.0087 0.3052 0.8936 0.105 Uiso 0.23(2) 1 calc PR A 1
C14A C 0.0440(9) 0.254(2) 0.902(3) 0.082(13) Uiso 0.23(2) 1 d PD A 1
H14A H 0.0427 0.2350 0.9645 0.124 Uiso 0.23(2) 1 calc PR A 1
H14B H 0.0611 0.2897 0.9108 0.124 Uiso 0.23(2) 1 calc PR A 1
H14C H 0.0550 0.2242 0.8613 0.124 Uiso 0.23(2) 1 calc PR A 1
C13B C 0.0012(7) 0.3118(16) 0.8593(17) 0.063(9) Uiso 0.27(2) 1 d PD A 2
H13C H -0.0202 0.2894 0.8842 0.076 Uiso 0.27(2) 1 calc PR A 2
H13D H -0.0034 0.3560 0.8667 0.076 Uiso 0.27(2) 1 calc PR A 2
C14B C 0.0426(9) 0.294(3) 0.919(3) 0.121(15) Uiso 0.27(2) 1 d PD A 2
H14D H 0.0409 0.2968 0.9875 0.181 Uiso 0.27(2) 1 calc PR A 2
H14E H 0.0631 0.3216 0.9037 0.181 Uiso 0.27(2) 1 calc PR A 2
H14F H 0.0493 0.2520 0.9039 0.181 Uiso 0.27(2) 1 calc PR A 2
C15A C -0.0410(7) 0.329(2) 0.7169(16) 0.074(12) Uiso 0.27(3) 1 d PD A 1
H15A H -0.0628 0.3046 0.7360 0.089 Uiso 0.27(3) 1 calc PR A 1
H15B H -0.0412 0.3696 0.7484 0.089 Uiso 0.27(3) 1 calc PR A 1
C15B C -0.0463(9) 0.296(2) 0.694(3) 0.067(13) Uiso 0.23(3) 1 d PD A 2
H15C H -0.0544 0.2542 0.6748 0.081 Uiso 0.23(3) 1 calc PR A 2
H15D H -0.0644 0.3117 0.7372 0.081 Uiso 0.23(3) 1 calc PR A 2
C16 C -0.0479(9) 0.3380(13) 0.6052(15) 0.193(13) Uiso 0.50 1 d PD . .
H16A H -0.0732 0.3586 0.5856 0.290 Uiso 0.27(3) 1 calc PR A 1
H16B H -0.0483 0.2981 0.5742 0.290 Uiso 0.27(3) 1 calc PR A 1
H16C H -0.0264 0.3627 0.5865 0.290 Uiso 0.27(3) 1 calc PR A 1
H16D H -0.0741 0.3570 0.5914 0.290 Uiso 0.23(3) 1 calc PR A 2
H16E H -0.0430 0.3136 0.5503 0.290 Uiso 0.23(3) 1 calc PR A 2
H16F H -0.0276 0.3697 0.6177 0.290 Uiso 0.23(3) 1 calc PR A 2
N3 N 0.0000 0.0857(5) 0.2500 0.093(3) Uiso 1 2 d S . .
C17 C -0.0040(7) 0.0916(10) 0.1459(15) 0.121(7) Uiso 0.50 1 d P . .
H17A H -0.0183 0.1301 0.1285 0.145 Uiso 0.50 1 calc PR . .
H17B H -0.0214 0.0581 0.1181 0.145 Uiso 0.50 1 calc PR . .
C18 C 0.0339(6) 0.0913(9) 0.0932(14) 0.103(5) Uiso 0.50 1 d P . .
H18A H 0.0256 0.0945 0.0243 0.155 Uiso 0.50 1 calc PR . .
H18B H 0.0486 0.0532 0.1076 0.155 Uiso 0.50 1 calc PR . .
H18C H 0.0510 0.1259 0.1153 0.155 Uiso 0.50 1 calc PR . .
C19 C 0.0185(8) 0.1463(12) 0.2980(19) 0.170(10) Uiso 0.50 1 d P . .
H19A H 0.0473 0.1459 0.2957 0.205 Uiso 0.50 1 calc PR . .
H19B H 0.0149 0.1459 0.3660 0.205 Uiso 0.50 1 calc PR . .
C20 C 0.0000 0.2116(11) 0.2500 0.229(11) Uiso 1 2 d S . .
H20A H 0.0116 0.2458 0.2887 0.344 Uiso 0.50 1 calc PR . .
H20B H -0.0288 0.2118 0.2480 0.344 Uiso 0.50 1 calc PR . .
H20C H 0.0063 0.2154 0.1852 0.344 Uiso 0.50 1 calc PR . .
C21 C -0.0379(9) 0.0845(14) 0.294(2) 0.182(11) Uiso 0.50 1 d PD . .
H21A H -0.0384 0.0494 0.3376 0.219 Uiso 0.50 1 calc PR . .
H21B H -0.0615 0.0832 0.2445 0.219 Uiso 0.50 1 calc PR . .
C22 C -0.0349(18) 0.1462(18) 0.349(4) 0.40(3) Uiso 0.50 1 d PD . .
H22A H -0.0580 0.1507 0.3824 0.598 Uiso 0.50 1 calc PR . .
H22B H -0.0343 0.1799 0.3044 0.598 Uiso 0.50 1 calc PR . .
H22C H -0.0107 0.1467 0.3960 0.598 Uiso 0.50 1 calc PR . .
C23 C 0.0331(5) 0.0382(8) 0.2839(13) 0.096(5) Uiso 0.50 1 d P . .
H23A H 0.0513 0.0371 0.2358 0.115 Uiso 0.50 1 calc PR . .
H23B H 0.0485 0.0535 0.3439 0.115 Uiso 0.50 1 calc PR . .
C24 C 0.0219(7) -0.0206(11) 0.2993(18) 0.164(10) Uiso 0.50 1 d P . .
H24A H 0.0455 -0.0459 0.3165 0.246 Uiso 0.50 1 calc PR . .
H24B H 0.0062 -0.0366 0.2412 0.246 Uiso 0.50 1 calc PR . .
H24C H 0.0059 -0.0213 0.3513 0.246 Uiso 0.50 1 calc PR . .
N4 N 0.13253(17) 0.4214(3) 0.2475(4) 0.0658(14) Uiso 1 1 d D . .
C25A C 0.1688(3) 0.4173(4) 0.3315(7) 0.057(3) Uiso 0.683(9) 1 d P B 1
H25A H 0.1596 0.3967 0.3863 0.069 Uiso 0.683(9) 1 calc PR B 1
H25B H 0.1894 0.3910 0.3101 0.069 Uiso 0.683(9) 1 calc PR B 1
C27A C 0.1042(4) 0.4666(6) 0.2603(9) 0.091(4) Uiso 0.683(9) 1 d P B 1
H27A H 0.0823 0.4645 0.2062 0.109 Uiso 0.683(9) 1 calc PR B 1
H27B H 0.1168 0.5071 0.2585 0.109 Uiso 0.683(9) 1 calc PR B 1
C28A C 0.0869(5) 0.4609(9) 0.3536(13) 0.129(6) Uiso 0.683(9) 1 d P B 1
H28A H 0.0677 0.4936 0.3572 0.194 Uiso 0.683(9) 1 calc PR B 1
H28B H 0.1082 0.4641 0.4078 0.194 Uiso 0.683(9) 1 calc PR B 1
H28C H 0.0737 0.4213 0.3555 0.194 Uiso 0.683(9) 1 calc PR B 1
C29A C 0.1516(4) 0.4380(6) 0.1576(9) 0.099(4) Uiso 0.683(9) 1 d P B 1
H29A H 0.1633 0.4792 0.1671 0.118 Uiso 0.683(9) 1 calc PR B 1
H29B H 0.1736 0.4092 0.1536 0.118 Uiso 0.683(9) 1 calc PR B 1
C31A C 0.1100(6) 0.3617(7) 0.2403(13) 0.132(6) Uiso 0.683(9) 1 d P B 1
H31A H 0.1042 0.3521 0.3050 0.158 Uiso 0.683(9) 1 calc PR B 1
H31B H 0.0842 0.3694 0.2002 0.158 Uiso 0.683(9) 1 calc PR B 1
C32A C 0.1255(5) 0.3086(6) 0.2055(12) 0.104(4) Uiso 0.683(9) 1 d P B 1
H32A H 0.1064 0.2753 0.2057 0.156 Uiso 0.683(9) 1 calc PR B 1
H32B H 0.1502 0.2978 0.2462 0.156 Uiso 0.683(9) 1 calc PR B 1
H32C H 0.1306 0.3156 0.1403 0.156 Uiso 0.683(9) 1 calc PR B 1
C25B C 0.1660(6) 0.4709(10) 0.270(2) 0.094(9) Uiso 0.317(9) 1 d PD B 2
H25C H 0.1857 0.4637 0.2266 0.112 Uiso 0.317(9) 1 calc PR B 2
H25D H 0.1539 0.5112 0.2534 0.112 Uiso 0.317(9) 1 calc PR B 2
C27B C 0.0948(7) 0.4264(12) 0.3201(19) 0.077(7) Uiso 0.317(9) 1 d P B 2
H27C H 0.0705 0.4060 0.2884 0.092 Uiso 0.317(9) 1 calc PR B 2
H27D H 0.1034 0.4059 0.3819 0.092 Uiso 0.317(9) 1 calc PR B 2
C28B C 0.0860(8) 0.4962(12) 0.337(2) 0.082(8) Uiso 0.317(9) 1 d P B 2
H28D H 0.0651 0.4996 0.3773 0.122 Uiso 0.317(9) 1 calc PR B 2
H28E H 0.0774 0.5161 0.2758 0.122 Uiso 0.317(9) 1 calc PR B 2
H28F H 0.1101 0.5160 0.3691 0.122 Uiso 0.317(9) 1 calc PR B 2
C29B C 0.1059(9) 0.4412(14) 0.149(2) 0.103(10) Uiso 0.317(9) 1 d P B 2
H29C H 0.0820 0.4151 0.1391 0.124 Uiso 0.317(9) 1 calc PR B 2
H29D H 0.0970 0.4837 0.1558 0.124 Uiso 0.317(9) 1 calc PR B 2
C31B C 0.1374(8) 0.3512(12) 0.2396(18) 0.079(7) Uiso 0.317(9) 1 d PD B 2
H31C H 0.1411 0.3333 0.3043 0.095 Uiso 0.317(9) 1 calc PR B 2
H31D H 0.1615 0.3424 0.2109 0.095 Uiso 0.317(9) 1 calc PR B 2
C32B C 0.1008(11) 0.320(2) 0.178(3) 0.173(19) Uiso 0.317(9) 1 d PD B 2
H32D H 0.1054 0.2759 0.1752 0.260 Uiso 0.317(9) 1 calc PR B 2
H32E H 0.0974 0.3366 0.1130 0.260 Uiso 0.317(9) 1 calc PR B 2
H32F H 0.0770 0.3276 0.2065 0.260 Uiso 0.317(9) 1 calc PR B 2
C26 C 0.1874(3) 0.4755(4) 0.3653(6) 0.104(3) Uiso 1 1 d . . .
H26A H 0.2094 0.4676 0.4166 0.156 Uiso 0.683(9) 1 calc PR B 1
H26B H 0.1678 0.5015 0.3893 0.156 Uiso 0.683(9) 1 calc PR B 1
H26C H 0.1975 0.4960 0.3124 0.156 Uiso 0.683(9) 1 calc PR B 1
H26D H 0.2121 0.4523 0.3695 0.156 Uiso 0.317(9) 1 calc PR B 2
H26E H 0.1712 0.4590 0.4107 0.156 Uiso 0.317(9) 1 calc PR B 2
H26F H 0.1935 0.5183 0.3804 0.156 Uiso 0.317(9) 1 calc PR B 2
C30 C 0.1256(4) 0.4373(5) 0.0666(9) 0.145(4) Uiso 1 1 d . . .
H30A H 0.1409 0.4473 0.0154 0.217 Uiso 0.683(9) 1 calc PR B 1
H30B H 0.1045 0.4674 0.0676 0.217 Uiso 0.683(9) 1 calc PR B 1
H30C H 0.1139 0.3967 0.0554 0.217 Uiso 0.683(9) 1 calc PR B 1
H30D H 0.1381 0.4764 0.0565 0.217 Uiso 0.317(9) 1 calc PR B 2
H30E H 0.1063 0.4274 0.0106 0.217 Uiso 0.317(9) 1 calc PR B 2
H30F H 0.1459 0.4054 0.0764 0.217 Uiso 0.317(9) 1 calc PR B 2
OW1A O -0.0057(5) 0.3845(8) 0.3169(16) 0.132(7) Uiso 0.48(2) 1 d P C 1
OW2A O 0.0042(7) 0.4302(12) 0.471(2) 0.219(14) Uiso 0.48(2) 1 d P C 1
OW1B O -0.0079(4) 0.3978(6) 0.3741(13) 0.107(5) Uiso 0.52(2) 1 d P C 2
OW2B O 0.0140(6) 0.4754(10) 0.5373(15) 0.190(11) Uiso 0.52(2) 1 d P . 2

loop_
_atom_site_aniso_label
_atom_site_aniso_U_11
_atom_site_aniso_U_22
_atom_site_aniso_U_33
_atom_site_aniso_U_23
_atom_site_aniso_U_13
_atom_site_aniso_U_12
V2B' 0.0346(5) 0.0523(6) 0.0479(5) -0.0113(4) 0.0123(4) -0.0024(4)
V1A 0.0277(4) 0.0294(4) 0.0357(4) 0.0031(3) 0.0142(3) 0.0040(3)
V2A 0.0372(5) 0.0277(4) 0.0520(5) -0.0019(4) 0.0206(4) 0.0007(3)
V2B 0.0480(6) 0.0441(5) 0.0435(5) -0.0079(4) 0.0208(4) 0.0001(4)
V1A' 0.0308(5) 0.0329(4) 0.0394(5) 0.0050(3) 0.0175(4) 0.0033(3)
V2A' 0.0384(5) 0.0425(5) 0.0634(6) -0.0014(4) 0.0189(5) -0.0088(4)
V3A' 0.0281(5) 0.0495(6) 0.0476(5) 0.0026(4) 0.0114(4) 0.0053(4)
V3B' 0.0362(5) 0.0303(5) 0.0557(6) 0.0038(4) 0.0203(4) 0.0091(4)
V3B 0.0366(5) 0.0261(4) 0.0510(5) 0.0023(4) 0.0173(4) 0.0032(3)
V3A 0.0318(5) 0.0342(5) 0.0370(5) 0.0035(3) 0.0108(4) 0.0030(3)
OG2' 0.055(3) 0.086(3) 0.056(3) -0.027(2) 0.015(2) -0.005(2)
OG1 0.051(2) 0.0328(19) 0.069(3) -0.0030(17) 0.028(2) -0.0056(16)
OG2 0.073(3) 0.075(3) 0.049(2) -0.021(2) 0.027(2) -0.002(2)
OG1' 0.057(3) 0.057(3) 0.095(3) -0.003(2) 0.034(2) -0.020(2)
OF1' 0.035(2) 0.072(3) 0.067(3) 0.009(2) 0.0078(19) 0.0151(19)
OF2' 0.047(2) 0.042(2) 0.082(3) 0.0087(19) 0.024(2) 0.0177(17)
OF2 0.050(2) 0.034(2) 0.075(3) 0.0062(17) 0.019(2) 0.0129(17)
OF1 0.037(2) 0.048(2) 0.061(2) 0.0115(17) 0.0087(18) 0.0078(16)
OE2' 0.0315(19) 0.049(2) 0.0341(18) 0.0009(15) 0.0113(14) 0.0011(15)
OE1 0.0322(18) 0.0286(17) 0.0445(19) 0.0049(14) 0.0179(15) 0.0016(13)
OD1 0.042(2) 0.0370(19) 0.056(2) -0.0104(16) 0.0217(17) -0.0023(15)
OE2 0.041(2) 0.043(2) 0.040(2) 0.0015(15) 0.0188(16) 0.0041(16)
OE1' 0.039(2) 0.039(2) 0.056(2) 0.0032(16) 0.0241(17) -0.0007(15)
OD1' 0.039(2) 0.049(2) 0.064(3) -0.0137(18) 0.0140(19) -0.0102(17)
OC2' 0.036(2) 0.068(3) 0.042(2) -0.0011(18) 0.0044(16) 0.0022(18)
OB2' 0.0317(19) 0.0360(18) 0.0411(19) 0.0078(14) 0.0106(15) 0.0085(14)
OC3' 0.043(2) 0.0266(18) 0.067(2) 0.0057(16) 0.0258(19) 0.0071(15)
OC4' 0.047(2) 0.036(2) 0.061(2) -0.0048(16) 0.0281(19) 0.0051(16)
OB1' 0.0292(18) 0.0356(18) 0.045(2) 0.0047(14) 0.0199(15) 0.0050(13)
OC1' 0.030(2) 0.053(2) 0.057(2) -0.0021(17) 0.0150(17) -0.0029(16)
OC4 0.041(2) 0.0358(19) 0.052(2) -0.0106(16) 0.0134(17) 0.0010(15)
OB1 0.0274(17) 0.0252(16) 0.0377(18) 0.0018(13) 0.0102(14) 0.0004(12)
OC1 0.0322(19) 0.0356(19) 0.044(2) -0.0032(14) 0.0148(15) -0.0029(14)
OC2 0.041(2) 0.050(2) 0.039(2) -0.0013(16) 0.0127(16) 0.0000(16)
OB2 0.0320(18) 0.0346(18) 0.0372(18) 0.0068(14) 0.0125(14) 0.0028(14)
OC3 0.046(2) 0.0314(19) 0.068(3) 0.0043(16) 0.0260(19) -0.0028(16)
OA1' 0.0286(17) 0.0308(17) 0.0416(19) 0.0027(13) 0.0130(14) 0.0025(13)
OA1 0.0303(18) 0.0279(17) 0.0373(18) -0.0007(13) 0.0155(14) 0.0025(13)

loop_
_atom_type_symbol
_atom_type_description
_atom_type_scat_dispersion_real
_atom_type_scat_dispersion_imag
_atom_type_scat_source
V V 0.3005 0.5294 'International Tables Vol C Tables 4.2.6.8 and 6.1.1.4'
O O 0.0106 0.0060 'International Tables Vol C Tables 4.2.6.8 and 6.1.1.4'
H H 0.0000 0.0000 'International Tables Vol C Tables 4.2.6.8 and 6.1.1.4'
C C 0.0033 0.0016 'International Tables Vol C Tables 4.2.6.8 and 6.1.1.4'
N N 0.0061 0.0033 'International Tables Vol C Tables 4.2.6.8 and 6.1.1.4'

loop_
_geom_angle_atom_site_label_1
_geom_angle_atom_site_label_2
_geom_angle_atom_site_label_3
_geom_angle
_geom_angle_site_symmetry_1
_geom_angle_site_symmetry_3
_geom_angle_publ_flag
OG2' V2B' OC2' 102.6(2) . . ?
OG2' V2B' OD1' 104.1(2) . . ?
OC2' V2B' OD1' 93.53(17) . . ?
OG2' V2B' OC4 100.82(19) . . ?
OC2' V2B' OC4 155.78(16) . . ?
OD1' V2B' OC4 86.61(16) . . ?
OG2' V2B' OE2' 100.47(18) . . ?
OC2' V2B' OE2' 88.16(15) . . ?
OD1' V2B' OE2' 154.40(16) . . ?
OC4 V2B' OE2' 81.66(14) . . ?
OG2' V2B' OA1' 173.16(17) . . ?
OC2' V2B' OA1' 80.56(14) . . ?
OD1' V2B' OA1' 81.65(14) . . ?
OC4 V2B' OA1' 75.50(12) . . ?
OE2' V2B' OA1' 73.44(12) . . ?
OG2' V2B' V1A 131.91(16) . . ?
OC2' V2B' V1A 78.57(12) . . ?
OD1' V2B' V1A 123.98(12) . . ?
OC4 V2B' V1A 81.30(10) . . ?
OE2' V2B' V1A 31.70(9) . . ?
OA1' V2B' V1A 42.35(8) . . ?
OG2' V2B' V3A' 135.04(17) . . ?
OC2' V2B' V3A' 32.56(12) . . ?
OD1' V2B' V3A' 82.49(11) . . ?
OC4 V2B' V3A' 124.09(10) . . ?
OE2' V2B' V3A' 85.39(9) . . ?
OA1' V2B' V3A' 48.72(8) . . ?
V1A V2B' V3A' 61.44(3) . . ?
OG2' V2B' V2A' 135.73(16) . . ?
OC2' V2B' V2A' 84.66(12) . . ?
OD1' V2B' V2A' 31.71(11) . . ?
OC4 V2B' V2A' 82.83(10) . . ?
OE2' V2B' V2A' 123.56(10) . . ?
OA1' V2B' V2A' 50.15(8) . . ?
V1A V2B' V2A' 92.35(3) . . ?
V3A' V2B' V2A' 60.59(3) . . ?
OE1 V1A OE2' 105.22(16) . . ?
OE1 V1A OB2' 101.82(15) . . ?
OE2' V1A OB2' 102.11(16) . . ?
OE1 V1A OA1' 163.59(15) . . ?
OE2' V1A OA1' 87.39(14) . . ?
OB2' V1A OA1' 85.33(13) . . ?
OE1 V1A OA1 86.77(14) . . ?
OE2' V1A OA1 164.09(14) . . ?
OB2' V1A OA1 85.19(14) . . ?
OA1' V1A OA1 79.05(12) . . ?
OE1 V1A OB1 91.25(13) . . ?
OE2' V1A OB1 91.33(14) . . ?
OB2' V1A OB1 157.91(13) . . ?
OA1' V1A OB1 77.78(12) . . ?
OA1 V1A OB1 77.77(12) . . ?
OE1 V1A V2A 39.63(11) . . ?
OE2' V1A V2A 144.86(11) . . ?
OB2' V1A V2A 89.12(11) . . ?
OA1' V1A V2A 127.02(9) . . ?
OA1 V1A V2A 47.96(8) . . ?
OB1 V1A V2A 89.79(9) . . ?
OE1 V1A V2B' 144.04(11) . . ?
OE2' V1A V2B' 38.82(11) . . ?
OB2' V1A V2B' 89.80(11) . . ?
OA1' V1A V2B' 49.37(9) . . ?
OA1 V1A V2B' 128.42(9) . . ?
OB1 V1A V2B' 89.88(9) . . ?
V2A V1A V2B' 176.32(4) . . ?
OG1 V2A OC3' 105.15(18) . . ?
OG1 V2A OD1 105.24(17) . . ?
OC3' V2A OD1 94.21(16) . . ?
OG1 V2A OC1 96.70(16) . . ?
OC3' V2A OC1 157.10(14) . . ?
OD1 V2A OC1 86.43(15) . . ?
OG1 V2A OE1 97.73(16) . . ?
OC3' V2A OE1 88.43(15) . . ?
OD1 V2A OE1 155.27(14) . . ?
OC1 V2A OE1 81.85(13) . . ?
OG1 V2A OA1 169.23(15) . . ?
OC3' V2A OA1 81.57(13) . . ?
OD1 V2A OA1 82.29(13) . . ?
OC1 V2A OA1 75.82(12) . . ?
OE1 V2A OA1 73.77(11) . . ?
OG1 V2A V1A 129.38(14) . . ?
OC3' V2A V1A 79.16(12) . . ?
OD1 V2A V1A 124.98(11) . . ?
OC1 V2A V1A 81.75(9) . . ?
OE1 V2A V1A 31.72(8) . . ?
OA1 V2A V1A 42.70(8) . . ?
OG1 V2A V3B' 138.45(14) . . ?
OC3' V2A V3B' 33.35(10) . . ?
OD1 V2A V3B' 82.93(11) . . ?
OC1 V2A V3B' 124.69(9) . . ?
OE1 V2A V3B' 85.96(9) . . ?
OA1 V2A V3B' 49.02(8) . . ?
V1A V2A V3B' 61.92(3) . . ?
OG1 V2A V2B 137.31(14) . . ?
OC3' V2A V2B 85.53(11) . . ?
OD1 V2A V2B 32.08(11) . . ?
OC1 V2A V2B 82.95(9) . . ?
OE1 V2A V2B 124.18(9) . . ?
OA1 V2A V2B 50.44(8) . . ?
V1A V2A V2B 92.99(3) . . ?
V3B' V2A V2B 60.76(3) . . ?
OG2 V2B OD1 104.3(2) . . ?
OG2 V2B OC4' 103.1(2) . . ?
OD1 V2B OC4' 91.90(16) . . ?
OG2 V2B OC2 101.7(2) . . ?
OD1 V2B OC2 91.20(15) . . ?
OC4' V2B OC2 153.37(16) . . ?
OG2 V2B OE2 102.54(19) . . ?
OD1 V2B OE2 153.13(15) . . ?
OC4' V2B OE2 83.91(15) . . ?
OC2 V2B OE2 81.46(14) . . ?
OG2 V2B OA1 175.48(18) . . ?
OD1 V2B OA1 79.75(13) . . ?
OC4' V2B OA1 78.63(13) . . ?
OC2 V2B OA1 75.93(13) . . ?
OE2 V2B OA1 73.40(12) . . ?
OG2 V2B V2A 137.23(16) . . ?
OD1 V2B V2A 33.07(11) . . ?
OC4' V2B V2A 81.98(11) . . ?
OC2 V2B V2A 86.34(10) . . ?
OE2 V2B V2A 120.22(10) . . ?
OA1 V2B V2A 46.91(7) . . ?
OG2 V2B V3A 131.63(17) . . ?
OD1 V2B V3A 82.47(11) . . ?
OC4' V2B V3A 124.74(11) . . ?
OC2 V2B V3A 29.98(10) . . ?
OE2 V2B V3A 78.32(9) . . ?
OA1 V2B V3A 46.20(7) . . ?
V2A V2B V3A 64.03(3) . . ?
OG2 V2B V1A' 132.54(16) . . ?
OD1 V2B V1A' 123.18(11) . . ?
OC4' V2B V1A' 78.48(11) . . ?
OC2 V2B V1A' 77.72(11) . . ?
OE2 V2B V1A' 30.00(9) . . ?
OA1 V2B V1A' 43.44(7) . . ?
V2A V2B V1A' 90.22(3) . . ?
V3A V2B V1A' 60.62(3) . . ?
OG2 V2B V3B' 134.02(17) . . ?
OD1 V2B V3B' 82.51(12) . . ?
OC4' V2B V3B' 30.93(10) . . ?
OC2 V2B V3B' 123.86(11) . . ?
OE2 V2B V3B' 80.35(10) . . ?
OA1 V2B V3B' 48.00(7) . . ?
V2A V2B V3B' 59.50(3) . . ?
V3A V2B V3B' 94.19(3) . . ?
V1A' V2B V3B' 61.00(3) . . ?
OE1' V1A' OE2 107.70(17) . . ?
OE1' V1A' OB1' 97.67(15) . . ?
OE2 V1A' OB1' 97.48(16) . . ?
OE1' V1A' OB2 96.94(15) . . ?
OE2 V1A' OB2 96.24(15) . . ?
OB1' V1A' OB2 155.87(13) . . ?
OE1' V1A' OA1' 88.12(15) . . ?
OE2 V1A' OA1' 164.11(15) . . ?
OB1' V1A' OA1' 81.43(13) . . ?
OB2 V1A' OA1' 79.95(13) . . ?
OE1' V1A' OA1 164.73(15) . . ?
OE2 V1A' OA1 87.51(14) . . ?
OB1' V1A' OA1 81.25(13) . . ?
OB2 V1A' OA1 79.61(12) . . ?
OA1' V1A' OA1 76.65(12) . . ?
OE1' V1A' V2A' 37.66(12) . . ?
OE2 V1A' V2A' 145.34(12) . . ?
OB1' V1A' V2A' 89.16(10) . . ?
OB2 V1A' V2A' 90.76(10) . . ?
OA1' V1A' V2A' 50.51(9) . . ?
OA1 V1A' V2A' 127.15(9) . . ?
OE1' V1A' V2B 144.94(12) . . ?
OE2 V1A' V2B 37.25(11) . . ?
OB1' V1A' V2B 88.91(10) . . ?
OB2 V1A' V2B 90.09(10) . . ?
OA1' V1A' V2B 126.94(9) . . ?
OA1 V1A' V2B 50.30(8) . . ?
V2A' V1A' V2B 177.06(4) . . ?
OE1' V1A' V3B 82.73(11) . . ?
OE2 V1A' V3B 132.64(12) . . ?
OB1' V1A' V3B 127.52(10) . . ?
OB2 V1A' V3B 36.49(10) . . ?
OA1' V1A' V3B 46.09(9) . . ?
OA1 V1A' V3B 85.90(8) . . ?
V2A' V1A' V3B 59.89(3) . . ?
V2B V1A' V3B 119.88(3) . . ?
OG1' V2A' OD1' 104.6(2) . . ?
OG1' V2A' OC1' 103.4(2) . . ?
OD1' V2A' OC1' 91.60(17) . . ?
OG1' V2A' OC3 101.7(2) . . ?
OD1' V2A' OC3 90.90(17) . . ?
OC1' V2A' OC3 153.24(15) . . ?
OG1' V2A' OE1' 102.30(19) . . ?
OD1' V2A' OE1' 153.01(15) . . ?
OC1' V2A' OE1' 84.15(15) . . ?
OC3 V2A' OE1' 81.63(15) . . ?
OG1' V2A' OA1' 174.7(2) . . ?
OD1' V2A' OA1' 80.26(13) . . ?
OC1' V2A' OA1' 78.35(13) . . ?
OC3 V2A' OA1' 75.83(12) . . ?
OE1' V2A' OA1' 72.77(12) . . ?
OG1' V2A' V2B' 136.84(17) . . ?
OD1' V2A' V2B' 32.32(11) . . ?
OC1' V2A' V2B' 81.88(11) . . ?
OC3 V2A' V2B' 86.13(11) . . ?
OE1' V2A' V2B' 120.85(10) . . ?
OA1' V2A' V2B' 48.15(8) . . ?
OG1' V2A' V1A' 132.44(17) . . ?
OD1' V2A' V1A' 122.92(11) . . ?
OC1' V2A' V1A' 78.55(11) . . ?
OC3 V2A' V1A' 77.77(11) . . ?
OE1' V2A' V1A' 30.14(9) . . ?
OA1' V2A' V1A' 42.66(8) . . ?
V2B' V2A' V1A' 90.71(3) . . ?
OG1' V2A' V3B 131.75(18) . . ?
OD1' V2A' V3B 82.41(12) . . ?
OC1' V2A' V3B 124.33(11) . . ?
OC3 V2A' V3B 30.07(10) . . ?
OE1' V2A' V3B 78.20(10) . . ?
OA1' V2A' V3B 46.03(8) . . ?
V2B' V2A' V3B 64.21(3) . . ?
V1A' V2A' V3B 60.33(3) . . ?
OG1' V2A' V3A' 134.06(17) . . ?
OD1' V2A' V3A' 82.10(12) . . ?
OC1' V2A' V3A' 30.70(10) . . ?
OC3 V2A' V3A' 123.85(10) . . ?
OE1' V2A' V3A' 80.75(10) . . ?
OA1' V2A' V3A' 48.04(8) . . ?
V2B' V2A' V3A' 59.67(3) . . ?
V1A' V2A' V3A' 61.28(3) . . ?
V3B V2A' V3A' 94.02(3) . . ?
OF1' V3A' OC1' 104.34(19) . . ?
OF1' V3A' OC2' 103.18(19) . . ?
OC1' V3A' OC2' 94.11(17) . . ?
OF1' V3A' OB1' 101.74(18) . . ?
OC1' V3A' OB1' 92.20(15) . . ?
OC2' V3A' OB1' 151.85(15) . . ?
OF1' V3A' OB2' 100.40(18) . . ?
OC1' V3A' OB2' 154.12(15) . . ?
OC2' V3A' OB2' 87.51(15) . . ?
OB1' V3A' OB2' 75.28(13) . . ?
OF1' V3A' OA1' 173.31(18) . . ?
OC1' V3A' OA1' 81.57(14) . . ?
OC2' V3A' OA1' 79.22(14) . . ?
OB1' V3A' OA1' 74.63(12) . . ?
OB2' V3A' OA1' 73.35(11) . . ?
OF1' V3A' V3B' 89.58(16) . . ?
OC1' V3A' V3B' 130.27(13) . . ?
OC2' V3A' V3B' 129.32(12) . . ?
OB1' V3A' V3B' 38.07(9) . . ?
OB2' V3A' V3B' 41.82(9) . . ?
OA1' V3A' V3B' 84.14(8) . . ?
OF1' V3A' V2B' 134.60(16) . . ?
OC1' V3A' V2B' 83.17(11) . . ?
OC2' V3A' V2B' 31.53(12) . . ?
OB1' V3A' V2B' 122.94(9) . . ?
OB2' V3A' V2B' 84.90(9) . . ?
OA1' V3A' V2B' 48.38(8) . . ?
V3B' V3A' V2B' 119.81(3) . . ?
OF1' V3A' V2A' 136.49(15) . . ?
OC1' V3A' V2A' 32.32(11) . . ?
OC2' V3A' V2A' 83.09(12) . . ?
OB1' V3A' V2A' 87.81(10) . . ?
OB2' V3A' V2A' 123.01(9) . . ?
OA1' V3A' V2A' 49.67(8) . . ?
V3B' V3A' V2A' 119.85(4) . . ?
V2B' V3A' V2A' 59.74(3) . . ?
OF2' V3B' OC4' 103.76(19) . . ?
OF2' V3B' OC3' 102.93(18) . . ?
OC4' V3B' OC3' 94.60(17) . . ?
OF2' V3B' OB1' 101.79(17) . . ?
OC4' V3B' OB1' 92.62(15) . . ?
OC3' V3B' OB1' 151.74(14) . . ?
OF2' V3B' OB2' 100.58(18) . . ?
OC4' V3B' OB2' 154.70(14) . . ?
OC3' V3B' OB2' 86.58(14) . . ?
OB1' V3B' OB2' 75.60(13) . . ?
OF2' V3B' OA1 173.84(18) . . ?
OC4' V3B' OA1 82.09(14) . . ?
OC3' V3B' OA1 78.25(13) . . ?
OB1' V3B' OA1 75.76(12) . . ?
OB2' V3B' OA1 73.39(12) . . ?
OF2' V3B' V2A 134.57(14) . . ?
OC4' V3B' V2A 83.56(12) . . ?
OC3' V3B' V2A 31.79(10) . . ?
OB1' V3B' V2A 122.87(10) . . ?
OB2' V3B' V2A 84.32(9) . . ?
OA1 V3B' V2A 47.20(7) . . ?
OF2' V3B' V3A' 89.65(16) . . ?
OC4' V3B' V3A' 131.17(12) . . ?
OC3' V3B' V3A' 128.27(12) . . ?
OB1' V3B' V3A' 38.56(10) . . ?
OB2' V3B' V3A' 41.69(9) . . ?
OA1 V3B' V3A' 84.96(8) . . ?
V2A V3B' V3A' 119.29(3) . . ?
OF2' V3B' V2B 136.30(16) . . ?
OC4' V3B' V2B 32.73(11) . . ?
OC3' V3B' V2B 83.38(12) . . ?
OB1' V3B' V2B 88.16(10) . . ?
OB2' V3B' V2B 123.07(9) . . ?
OA1 V3B' V2B 49.69(8) . . ?
V2A V3B' V2B 59.74(3) . . ?
V3A' V3B' V2B 120.47(3) . . ?
OF2 V3B OC3 106.46(18) . . ?
OF2 V3B OB2 102.24(18) . . ?
OC3 V3B OB2 95.92(16) . . ?
OF2 V3B OC4 99.90(18) . . ?
OC3 V3B OC4 94.53(17) . . ?
OB2 V3B OC4 151.67(14) . . ?
OF2 V3B OB1 96.12(16) . . ?
OC3 V3B OB1 157.12(15) . . ?
OB2 V3B OB1 75.33(12) . . ?
OC4 V3B OB1 84.97(13) . . ?
OF2 V3B OA1' 169.51(16) . . ?
OC3 V3B OA1' 84.02(14) . . ?
OB2 V3B OA1' 76.67(12) . . ?
OC4 V3B OA1' 78.34(13) . . ?
OB1 V3B OA1' 73.46(11) . . ?
OF2 V3B V2A' 140.24(14) . . ?
OC3 V3B V2A' 34.19(12) . . ?
OB2 V3B V2A' 90.87(10) . . ?
OC4 V3B V2A' 83.19(11) . . ?
OB1 V3B V2A' 123.59(9) . . ?
OA1' V3B V2A' 50.14(8) . . ?
OF2 V3B V1A' 138.55(15) . . ?
OC3 V3B V1A' 79.92(12) . . ?
OB2 V3B V1A' 36.73(9) . . ?
OC4 V3B V1A' 120.73(10) . . ?
OB1 V3B V1A' 80.73(8) . . ?
OA1' V3B V1A' 42.43(8) . . ?
V2A' V3B V1A' 59.78(3) . . ?
OF1 V3A OC2 106.34(19) . . ?
OF1 V3A OB2 102.65(17) . . ?
OC2 V3A OB2 95.15(15) . . ?
OF1 V3A OC1 99.76(16) . . ?
OC2 V3A OC1 95.31(15) . . ?
OB2 V3A OC1 151.44(14) . . ?
OF1 V3A OB1 96.65(16) . . ?
OC2 V3A OB1 156.56(15) . . ?
OB2 V3A OB1 75.01(12) . . ?
OC1 V3A OB1 85.06(13) . . ?
OF1 V3A OA1 169.71(16) . . ?
OC2 V3A OA1 83.88(14) . . ?
OB2 V3A OA1 77.04(12) . . ?
OC1 V3A OA1 77.76(13) . . ?
OB1 V3A OA1 73.26(11) . . ?
OF1 V3A V2B 139.93(14) . . ?
OC2 V3A V2B 34.04(12) . . ?
OB2 V3A V2B 90.40(10) . . ?
OC1 V3A V2B 83.62(9) . . ?
OB1 V3A V2B 123.39(9) . . ?
OA1 V3A V2B 50.13(8) . . ?
V1A OE2' V2B' 109.49(16) . . ?
V1A OE1 V2A 108.65(15) . . ?
V2B OD1 V2A 114.85(18) . . ?
V1A' OE2 V2B 112.75(17) . . ?
V1A' OE1' V2A' 112.20(17) . . ?
V2A' OD1' V2B' 115.97(18) . . ?
V2B' OC2' V3A' 115.9(2) . . ?
V1A OB2' V3A' 108.22(15) . . ?
V1A OB2' V3B' 108.57(16) . . ?
V3A' OB2' V3B' 96.49(13) . . ?
V2A OC3' V3B' 114.86(17) . . ?
V3B' OC4' V2B 116.34(17) . . ?
V1A' OB1' V3B' 109.42(16) . . ?
V1A' OB1' V3A' 109.12(15) . . ?
V3B' OB1' V3A' 103.37(14) . . ?
V3A' OC1' V2A' 116.97(18) . . ?
V3B OC4 V2B' 112.23(15) . . ?
V1A OB1 V3B 105.08(13) . . ?
V1A OB1 V3A 105.30(13) . . ?
V3B OB1 V3A 94.71(12) . . ?
V3A OC1 V2A 111.58(15) . . ?
V3A OC2 V2B 115.98(19) . . ?
V3B OB2 V3A 108.22(14) . . ?
V3B OB2 V1A' 106.78(16) . . ?
V3A OB2 V1A' 107.48(15) . . ?
V3B OC3 V2A' 115.75(18) . . ?
V1A OA1' V1A' 102.60(14) . . ?
V1A OA1' V3B 102.31(13) . . ?
V1A' OA1' V3B 91.48(12) . . ?
V1A OA1' V2B' 88.28(11) . . ?
V1A' OA1' V2B' 167.56(16) . . ?
V3B OA1' V2B' 92.07(11) . . ?
V1A OA1' V3A' 90.85(12) . . ?
V1A' OA1' V3A' 90.83(11) . . ?
V3B OA1' V3A' 165.79(15) . . ?
V2B' OA1' V3A' 82.90(11) . . ?
V1A OA1' V2A' 168.47(17) . . ?
V1A' OA1' V2A' 86.83(11) . . ?
V3B OA1' V2A' 83.84(10) . . ?
V2B' OA1' V2A' 81.70(11) . . ?
V3A' OA1' V2A' 82.30(10) . . ?
V1A OA1 V1A' 101.13(13) . . ?
V1A OA1 V3A 102.52(12) . . ?
V1A' OA1 V3A 90.96(11) . . ?
V1A OA1 V2A 89.33(11) . . ?
V1A' OA1 V2A 167.76(15) . . ?
V3A OA1 V2A 92.95(12) . . ?
V1A OA1 V3B' 91.18(12) . . ?
V1A' OA1 V3B' 89.62(11) . . ?
V3A OA1 V3B' 165.91(15) . . ?
V2A OA1 V3B' 83.79(10) . . ?
V1A OA1 V2B 170.16(15) . . ?
V1A' OA1 V2B 86.26(10) . . ?
V3A OA1 V2B 83.67(11) . . ?
V2A OA1 V2B 82.66(10) . . ?
V3B' OA1 V2B 82.32(10) . . ?
C7 N1 C3 108.3(5) . . ?
C7 N1 C1 111.5(5) . . ?
C3 N1 C1 112.9(5) . . ?
C7 N1 C5 111.1(6) . . ?
C3 N1 C5 106.2(5) . . ?
C1 N1 C5 106.7(5) . . ?
C2 C1 N1 115.1(6) . . ?
C4 C3 N1 117.3(7) . . ?
C6 C5 N1 116.9(7) . . ?
N1 C7 C8 116.3(7) . . ?
C11B N2 C11B 84(3) 2_556 . ?
C11B N2 C11A 64.7(14) 2_556 . ?
C11B N2 C11A 38.7(15) . . ?
C11B N2 C11A 38.7(15) 2_556 2_556 ?
C11B N2 C11A 64.7(14) . 2_556 ?
C11A N2 C11A 71.7(15) . 2_556 ?
C11B N2 C13A 76(2) 2_556 2_556 ?
C11B N2 C13A 75(2) . 2_556 ?
C11A N2 C13A 40(2) . 2_556 ?
C11A N2 C13A 103(2) 2_556 2_556 ?
C11B N2 C13A 75(2) 2_556 . ?
C11B N2 C13A 76(2) . . ?
C11A N2 C13A 103(2) . . ?
C11A N2 C13A 40(2) 2_556 . ?
C13A N2 C13A 141(4) 2_556 . ?
C11B N2 C9 150.7(16) 2_556 . ?
C11B N2 C9 99.9(13) . . ?
C11A N2 C9 100.3(10) . . ?
C11A N2 C9 163.7(12) 2_556 . ?
C13A N2 C9 77(2) 2_556 . ?
C13A N2 C9 134(2) . . ?
C11B N2 C9 99.9(13) 2_556 2_556 ?
C11B N2 C9 150.7(16) . 2_556 ?
C11A N2 C9 163.7(12) . 2_556 ?
C11A N2 C9 100.3(10) 2_556 2_556 ?
C13A N2 C9 134(2) 2_556 2_556 ?
C13A N2 C9 77(2) . 2_556 ?
C9 N2 C9 90.9(14) . 2_556 ?
C11B N2 C13B 98.6(17) 2_556 . ?
C11B N2 C13B 99.6(18) . . ?
C11A N2 C13B 133.3(16) . . ?
C11A N2 C13B 70.1(15) 2_556 . ?
C13A N2 C13B 173(3) 2_556 . ?
C13A N2 C13B 31.7(17) . . ?
C9 N2 C13B 109.2(15) . . ?
C9 N2 C13B 51.2(12) 2_556 . ?
C11B N2 C13B 99.6(18) 2_556 2_556 ?
C11B N2 C13B 98.6(17) . 2_556 ?
C11A N2 C13B 70.1(15) . 2_556 ?
C11A N2 C13B 133.3(16) 2_556 2_556 ?
C13A N2 C13B 31.7(17) 2_556 2_556 ?
C13A N2 C13B 173(3) . 2_556 ?
C9 N2 C13B 51.2(12) . 2_556 ?
C9 N2 C13B 109.2(15) 2_556 2_556 ?
C13B N2 C13B 155(3) . 2_556 ?
C11B N2 C15A 157(2) 2_556 2_556 ?
C11B N2 C15A 76(2) . 2_556 ?
C11A N2 C15A 104.0(18) . 2_556 ?
C11A N2 C15A 119.7(18) 2_556 2_556 ?
C13A N2 C15A 109.2(15) 2_556 2_556 ?
C13A N2 C15A 88.4(18) . 2_556 ?
C9 N2 C15A 47.3(15) . 2_556 ?
C9 N2 C15A 92.3(16) 2_556 2_556 ?
C13B N2 C15A 73.7(13) . 2_556 ?
C13B N2 C15A 95.0(14) 2_556 2_556 ?
C11B N2 C15A 76(2) 2_556 . ?
C11B N2 C15A 157(2) . . ?
C11A N2 C15A 119.7(18) . . ?
C11A N2 C15A 104.0(18) 2_556 . ?
C13A N2 C15A 88.4(18) 2_556 . ?
C13A N2 C15A 109.2(15) . . ?
C9 N2 C15A 92.3(16) . . ?
C9 N2 C15A 47.3(15) 2_556 . ?
C13B N2 C15A 95.0(14) . . ?
C13B N2 C15A 73.7(13) 2_556 . ?
C15A N2 C15A 126(4) 2_556 . ?
N2 C9 C10 104.4(16) . . ?
N2 C11A C12A 108.8(16) . . ?
N2 C11B C12B 121(3) . . ?
N2 C13A C14A 113(2) . . ?
N2 C13B C14B 111(2) . . ?
C16 C15A N2 110.2(15) . . ?
C16 C15B N2 107(2) . . ?
C15B C16 C15A 29.7(14) . . ?
C17 N3 C17 169.8(18) 2 . ?
C17 N3 C21 117.2(14) 2 2 ?
C17 N3 C21 63.0(14) . 2 ?
C17 N3 C21 63.0(14) 2 . ?
C17 N3 C21 117.2(14) . . ?
C21 N3 C21 178(3) 2 . ?
C17 N3 C23 108.9(11) 2 2 ?
C17 N3 C23 78.2(11) . 2 ?
C21 N3 C23 119.1(16) 2 2 ?
C21 N3 C23 59.5(12) . 2 ?
C17 N3 C23 78.2(11) 2 . ?
C17 N3 C23 108.9(11) . . ?
C21 N3 C23 59.5(12) 2 . ?
C21 N3 C23 119.1(16) . . ?
C23 N3 C23 96.2(15) 2 . ?
C17 N3 C19 61.4(12) 2 . ?
C17 N3 C19 109.2(15) . . ?
C21 N3 C19 83.2(16) 2 . ?
C21 N3 C19 98.4(17) . . ?
C23 N3 C19 156.7(13) 2 . ?
C23 N3 C19 101.8(12) . . ?
C17 N3 C19 109.2(15) 2 2 ?
C17 N3 C19 61.4(12) . 2 ?
C21 N3 C19 98.4(17) 2 2 ?
C21 N3 C19 83.2(16) . 2 ?
C23 N3 C19 101.8(12) 2 2 ?
C23 N3 C19 156.7(13) . 2 ?
C19 N3 C19 65.5(19) . 2 ?
N3 C17 C18 120.8(17) . . ?
N3 C19 C20 116.3(17) . . ?
N3 C21 C22 101(3) . . ?
C24 C23 N3 118.0(17) . . ?
C23 C24 C24 95.2(14) . 2 ?
C27A N4 C31A 105.3(10) . . ?
C27A N4 C31B 141.8(12) . . ?
C31A N4 C31B 36.7(10) . . ?
C27A N4 C29A 108.5(8) . . ?
C31A N4 C29A 114.7(9) . . ?
C31B N4 C29A 96.3(12) . . ?
C27A N4 C25B 88.8(12) . . ?
C31A N4 C25B 162.9(13) . . ?
C31B N4 C25B 128.0(14) . . ?
C29A N4 C25B 68.1(11) . . ?
C27A N4 C25A 114.5(7) . . ?
C31A N4 C25A 109.4(9) . . ?
C31B N4 C25A 85.3(10) . . ?
C29A N4 C25A 104.6(7) . . ?
C25B N4 C25A 54.9(10) . . ?
C27A N4 C29B 67.1(11) . . ?
C31A N4 C29B 87.7(14) . . ?
C31B N4 C29B 105.0(15) . . ?
C29A N4 C29B 58.7(11) . . ?
C25B N4 C29B 106.9(15) . . ?
C25A N4 C29B 160.7(12) . . ?
C27A N4 C27B 46.5(9) . . ?
C31A N4 C27B 71.7(10) . . ?
C31B N4 C27B 101.5(14) . . ?
C29A N4 C27B 153.1(10) . . ?
C25B N4 C27B 114.0(14) . . ?
C25A N4 C27B 96.9(10) . . ?
C29B N4 C27B 96.8(14) . . ?
C26 C25A N4 116.4(7) . . ?
N4 C27A C28A 114.3(12) . . ?
C30 C29A N4 116.7(11) . . ?
C32A C31A N4 121.8(16) . . ?
C26 C25B N4 119.5(17) . . ?
C28B C27B N4 108.7(17) . . ?
C30 C29B N4 115(2) . . ?
N4 C31B C32B 113(3) . . ?
C25B C26 C25A 60.1(9) . . ?
C29B C30 C29A 64.8(14) . . ?

loop_
_geom_bond_atom_site_label_1
_geom_bond_atom_site_label_2
_geom_bond_distance
_geom_bond_site_symmetry_2
_geom_bond_publ_flag
OW1A OF1' 2.98(2) . ?
OW1B OF1' 2.88(1) . ?
OW2B OF2' 2.92(2) . ?
OC4 OG1 2.758(5) 7_556 ?
OB1 OE1 2.764(4) 7_556 ?
OC1 OE2' 2.764(4) 7_556 ?
V2B' OG2' 1.589(4) . ?
V2B' OC2' 1.794(4) . ?
V2B' OD1' 1.836(4) . ?
V2B' OC4 2.007(4) . ?
V2B' OE2' 2.036(3) . ?
V2B' OA1' 2.325(3) . ?
V2B' V1A 3.0619(12) . ?
V2B' V3A' 3.0859(12) . ?
V2B' V2A' 3.0881(13) . ?
V1A OE1 1.694(3) . ?
V1A OE2' 1.707(3) . ?
V1A OB2' 1.814(3) . ?
V1A OA1' 2.064(3) . ?
V1A OA1 2.071(3) . ?
V1A OB1 2.105(3) . ?
V1A V2A 3.0537(12) . ?
V2A OG1 1.602(3) . ?
V2A OC3' 1.785(4) . ?
V2A OD1 1.852(3) . ?
V2A OC1 2.022(3) . ?
V2A OE1 2.056(3) . ?
V2A OA1 2.268(3) . ?
V2A V3B' 3.0734(12) . ?
V2A V2B 3.0807(12) . ?
V2B OG2 1.586(4) . ?
V2B OD1 1.803(3) . ?
V2B OC4' 1.878(4) . ?
V2B OC2 1.931(4) . ?
V2B OE2 2.039(3) . ?
V2B OA1 2.395(3) . ?
V2B V3A 3.1010(11) . ?
V2B V1A' 3.1056(12) . ?
V2B V3B' 3.1123(13) . ?
V1A' OE1' 1.681(3) . ?
V1A' OE2 1.684(3) . ?
V1A' OB1' 1.917(3) . ?
V1A' OB2 1.947(3) . ?
V1A' OA1' 2.104(3) . ?
V1A' OA1 2.140(3) . ?
V1A' V2A' 3.0998(13) . ?
V1A' V3B 3.1171(11) . ?
V2A' OG1' 1.590(4) . ?
V2A' OD1' 1.806(4) . ?
V2A' OC1' 1.869(4) . ?
V2A' OC3 1.936(4) . ?
V2A' OE1' 2.045(4) . ?
V2A' OA1' 2.396(3) . ?
V2A' V3B 3.1033(12) . ?
V2A' V3A' 3.1146(13) . ?
V3A' OF1' 1.597(4) . ?
V3A' OC1' 1.784(4) . ?
V3A' OC2' 1.846(4) . ?
V3A' OB1' 1.970(3) . ?
V3A' OB2' 2.058(3) . ?
V3A' OA1' 2.337(3) . ?
V3A' V3B' 3.0747(13) . ?
V3B' OF2' 1.595(4) . ?
V3B' OC4' 1.785(4) . ?
V3B' OC3' 1.862(3) . ?
V3B' OB1' 1.949(3) . ?
V3B' OB2' 2.063(3) . ?
V3B' OA1 2.334(3) . ?
V3B OF2 1.594(4) . ?
V3B OC3 1.726(3) . ?
V3B OB2 1.936(3) . ?
V3B OC4 1.956(3) . ?
V3B OB1 2.127(3) . ?
V3B OA1' 2.246(3) . ?
V3A OF1 1.587(3) . ?
V3A OC2 1.724(3) . ?
V3A OB2 1.938(3) . ?
V3A OC1 1.941(3) . ?
V3A OB1 2.139(3) . ?
V3A OA1 2.252(3) . ?
N1 C7 1.478(9) . ?
N1 C3 1.506(8) . ?
N1 C1 1.517(8) . ?
N1 C5 1.536(9) . ?
C1 C2 1.476(9) . ?
C3 C4 1.448(10) . ?
C5 C6 1.526(11) . ?
C7 C8 1.532(12) . ?
N2 C11B 1.50(3) 2_556 ?
N2 C11B 1.50(3) . ?
N2 C11A 1.53(2) . ?
N2 C11A 1.53(2) 2_556 ?
N2 C13A 1.538(10) 2_556 ?
N2 C13A 1.538(10) . ?
N2 C9 1.538(17) . ?
N2 C9 1.538(17) 2_556 ?
N2 C13B 1.55(2) . ?
N2 C13B 1.55(2) 2_556 ?
N2 C15A 1.553(10) 2_556 ?
N2 C15A 1.553(10) . ?
C9 C10 1.64(3) . ?
C11A C12A 1.545(10) . ?
C11B C12B 1.530(10) . ?
C13A C14A 1.543(10) . ?
C13B C14B 1.556(10) . ?
C15A C16 1.548(10) . ?
C15B C16 1.528(10) . ?
N3 C17 1.44(2) 2 ?
N3 C17 1.44(2) . ?
N3 C21 1.49(3) 2 ?
N3 C21 1.49(3) . ?
N3 C23 1.529(17) 2 ?
N3 C23 1.529(17) . ?
N3 C19 1.55(2) . ?
N3 C19 1.55(2) 2 ?
C17 C18 1.56(3) . ?
C19 C20 1.64(3) . ?
C21 C22 1.531(10) . ?
C23 C24 1.35(2) . ?
C24 C24 1.85(5) 2 ?
N4 C27A 1.388(12) . ?
N4 C31A 1.487(17) . ?
N4 C31B 1.53(3) . ?
N4 C29A 1.528(13) . ?
N4 C25B 1.546(10) . ?
N4 C25A 1.559(10) . ?
N4 C29B 1.57(3) . ?
N4 C27B 1.73(3) . ?
C25A C26 1.446(11) . ?
C27A C28A 1.50(2) . ?
C29A C30 1.426(15) . ?
C31A C32A 1.371(18) . ?
C25B C26 1.41(2) . ?
C27B C28B 1.55(4) . ?
C29B C30 1.41(3) . ?
C31B C32B 1.543(10) . ?
